data_4020719
loop_
_publ_author_name
'Srinivasarao Arulananda Babu'
'Makoto Yasuda'
'Ikuya Shibata'
'Akio Baba'

_publ_section_title
;
 In- or In(I)-Employed Tailoring of the Stereogenic
 Centers in the Reformatsky-Type Reactions
 of Simple Ketones, \a-Alkoxy Ketones, and
 \b-Keto Esters
;
_journal_name_full 'Journal of Organic Chemistry'
_journal_page_first 10408
_journal_page_last 10419
_journal_paper_doi 10.1021/jo051659w
_journal_volume 70
_journal_year 2005
_chemical_formula_moiety 'C13 H20 O3 '
_chemical_formula_sum 'C13 H20 O3'
_chemical_formula_weight 224.30
_space_group_IT_number 4
_symmetry_cell_setting monoclinic
_symmetry_space_group_name_Hall 'P 2yb'
_symmetry_space_group_name_H-M 'P 1 21 1'
_cell_angle_alpha 90
_cell_angle_beta 94.785(2)
_cell_angle_gamma 90
_cell_formula_units_Z 2
_cell_length_a 5.9017(1)
_cell_length_b 8.0644(6)
_cell_length_c 13.7216(5)
_cell_measurement_temperature 296.2
_cell_volume 650.79(6)
_exptl_crystal_density_diffrn 1.145
_cod_original_sg_symbol_H-M 'P 21'
_cod_original_formula_sum 'C13 H20 O3 '
_cod_database_code 4020719

loop_
_symmetry_equiv_pos_as_xyz
x,y,z
-x,1/2+y,-z

loop_
_atom_site_label
_atom_site_type_symbol
_atom_site_fract_x
_atom_site_fract_y
_atom_site_fract_z
_atom_site_U_iso_or_equiv
_atom_site_adp_type
_atom_site_occupancy
_atom_site_calc_flag
_atom_site_refinement_flags
_atom_site_disorder_assembly
_atom_site_disorder_group
O(1) O 1.0272(6) 0.2295(6) 0.7161(3) 0.061(1) Uani 1.00 d . . .
O(2) O 0.9209(7) -0.2458(6) 0.5839(3) 0.079(1) Uani 1.00 d . . .
O(3) O 0.8661(9) 0.4280(7) 0.5616(3) 0.092(1) Uani 1.00 d . . .
C(1) C 0.461(1) 0.580(1) 0.7472(7) 0.094(3) Uani 1.00 d . . .
C(2) C 0.645(1) 0.4489(9) 0.7621(4) 0.059(2) Uani 1.00 d . . .
C(3) C 0.627(1) 0.3082(8) 0.6849(4) 0.065(2) Uani 1.00 d . . .
C(4) C 0.8013(9) 0.1594(7) 0.7153(4) 0.052(1) Uani 1.00 d . . .
C(5) C 0.780(1) 0.0163(8) 0.6413(4) 0.057(2) Uani 1.00 d . . .
C(6) C 0.9292(10) -0.1308(8) 0.6609(4) 0.056(1) Uani 1.00 d . . .
C(7) C 0.640(1) 0.3704(9) 0.5811(4) 0.074(2) Uani 1.00 d . . .
C(8) C 0.7702(8) 0.0991(8) 0.8189(4) 0.051(1) Uani 1.00 d . . .
C(9) C 0.554(1) 0.0226(9) 0.8333(5) 0.072(2) Uani 1.00 d . . .
C(10) C 0.532(2) -0.037(1) 0.9303(5) 0.101(2) Uani 1.00 d . . .
C(11) C 0.686(1) -0.039(1) 0.9968(5) 0.109(2) Uani 1.00 d . . .
C(12) C 0.911(2) 0.043(1) 0.9857(5) 0.113(3) Uani 1.00 d . . .
C(13) C 0.939(1) 0.106(1) 0.8939(4) 0.073(2) Uani 1.00 d . . .
H(1) H 0.47(1) 0.664(8) 0.810(4) 0.09(2) Uiso 1.00 calc . . .
H(2) H 0.34(1) 0.534(9) 0.740(5) 0.12(2) Uiso 1.00 calc . . .
H(3) H 0.47(1) 0.63(1) 0.698(6) 0.16(2) Uiso 1.00 calc . . .
H(4) H 0.68(1) 0.407(8) 0.833(4) 0.10(2) Uiso 1.00 calc . . .
H(5) H 0.76(1) 0.495(8) 0.758(4) 0.10(2) Uiso 1.00 calc . . .
H(6) H 0.481(9) 0.270(8) 0.690(4) 0.09(2) Uiso 1.00 calc . . .
H(7) H 1.137(9) 0.184(7) 0.737(4) 0.07(2) Uiso 1.00 calc . . .
H(8) H 0.62(1) -0.022(7) 0.629(4) 0.08(2) Uiso 1.00 calc . . .
H(9) H 0.823(7) 0.061(5) 0.588(3) 0.03(1) Uiso 1.00 calc . . .
H(10) H 0.862(7) -0.181(6) 0.715(3) 0.04(1) Uiso 1.00 calc . . .
H(11) H 1.060(10) -0.105(7) 0.674(3) 0.07(2) Uiso 1.00 calc . . .
H(12) H 0.99(1) -0.204(9) 0.536(5) 0.12(2) Uiso 1.00 calc . . .
H(13) H 0.90(1) 0.38(1) 0.510(7) 0.15(2) Uiso 1.00 calc . . .
H(14) H 0.626(9) 0.277(8) 0.538(4) 0.07(2) Uiso 1.00 calc . . .
H(15) H 0.541(9) 0.461(8) 0.568(3) 0.06(1) Uiso 1.00 calc . . .
H(16) H 0.43(1) -0.012(9) 0.793(4) 0.12(2) Uiso 1.00 calc . . .
H(17) H 0.37(1) -0.085(9) 0.934(4) 0.10(2) Uiso 1.00 calc . . .
H(18) H 0.67(1) -0.10(1) 1.048(5) 0.15(2) Uiso 1.00 calc . . .
H(19) H 1.05(2) 0.07(1) 1.044(5) 0.17(2) Uiso 1.00 calc . . .
H(20) H 1.083(8) 0.168(6) 0.884(3) 0.05(1) Uiso 1.00 calc . . .

loop_
_atom_site_aniso_label
_atom_site_aniso_U_11
_atom_site_aniso_U_22
_atom_site_aniso_U_33
_atom_site_aniso_U_12
_atom_site_aniso_U_13
_atom_site_aniso_U_23
O(1) 0.039(2) 0.050(2) 0.094(2) 0.003(2) -0.007(2) 0.002(2)
O(2) 0.121(3) 0.028(2) 0.096(2) -0.011(2) 0.064(2) -0.012(2)
O(3) 0.161(4) 0.040(2) 0.085(3) -0.007(2) 0.074(3) -0.001(2)
C(1) 0.077(4) 0.048(4) 0.159(7) 0.008(3) 0.008(5) -0.018(4)
C(2) 0.071(4) 0.040(3) 0.069(3) 0.000(3) 0.014(3) -0.008(2)
C(3) 0.094(4) 0.029(3) 0.072(3) 0.018(3) 0.005(3) 0.007(2)
C(4) 0.055(2) 0.034(2) 0.063(2) -0.016(2) -0.013(2) 0.024(2)
C(5) 0.079(4) 0.036(2) 0.058(3) -0.004(2) 0.017(3) 0.017(2)
C(6) 0.068(3) 0.034(2) 0.072(3) -0.009(2) 0.040(3) 0.003(2)
C(7) 0.125(4) 0.032(3) 0.059(3) 0.014(3) -0.024(3) -0.002(3)
C(8) 0.066(3) 0.031(2) 0.060(2) 0.012(2) 0.024(2) 0.000(2)
C(9) 0.078(4) 0.054(3) 0.090(3) -0.009(3) 0.036(4) 0.011(3)
C(10) 0.128(6) 0.084(5) 0.102(4) 0.023(5) 0.070(3) 0.044(4)
C(11) 0.142(5) 0.108(6) 0.087(4) 0.061(4) 0.073(3) 0.057(4)
C(12) 0.133(6) 0.142(8) 0.064(3) 0.031(5) 0.013(5) 0.030(4)
C(13) 0.077(4) 0.086(5) 0.057(2) -0.011(4) 0.009(2) -0.010(3)

loop_
_geom_bond_atom_site_label_1
_geom_bond_atom_site_label_2
_geom_bond_distance
_geom_bond_site_symmetry_1
_geom_bond_site_symmetry_2
_geom_bond_publ_flag
O(1) C(6) 1.40(1) . . yes
O(2) C(1) 1.447(10) . . yes
O(3) C(4) 1.46(2) . . yes
C(1) C(2) 1.53(1) . . yes
C(1) C(5) 1.61(1) . . yes
C(1) C(10) 1.54(1) . . yes
C(2) C(3) 1.45(1) . . yes
C(2) C(7) 1.37(1) . . yes
C(3) C(13) 1.43(2) . . yes
C(4) C(5) 1.52(1) . . yes
C(5) C(8) 1.55(1) . . yes
C(6) C(10) 1.49(1) . . yes
C(7) C(12) 1.38(2) . . yes
C(8) C(9) 1.52(2) . . yes
C(11) C(12) 1.50(2) . . yes
C(11) C(13) 1.23(2) . . yes

loop_
_cod_related_entry_id
_cod_related_entry_database
_cod_related_entry_code
1 ChemSpider 30658475
